data_4503850
loop_
_publ_author_name
'Luo, Feng'
'Long, Gary J.'
'Che, Yun-xia'
'Zheng, Ji-min'

_publ_section_title
;
 Ln2(C2O4)(O2CCH2OH)4(Ln = Gd(III), Tb(III)): Unprecedented
 Interpenetrating 4,6-Connected Net Built on Unusual Rectangular and
 Distorted Hexagonal Lanthanide Nodes
;
_journal_issue 10
_journal_name_full 'Crystal Growth &amp; Design'
_journal_page_first 3511
_journal_paper_doi 10.1021/cg800640u
_journal_volume 8
_journal_year 2008
_chemical_formula_sum 'C10 H12 Gd2 O16'
_chemical_formula_weight 702.70
_chemical_name_systematic
; 
 ? 
;
_space_group_IT_number 133
_symmetry_cell_setting tetragonal
_symmetry_space_group_name_Hall '-P 4ac 2b'
_symmetry_space_group_name_H-M 'P 42/n b c :2'
_atom_sites_solution_hydrogens geom
_atom_sites_solution_primary direct
_atom_sites_solution_secondary difmap
_audit_creation_method SHELXL-97
_cell_angle_alpha 90.00
_cell_angle_beta 90.00
_cell_angle_gamma 90.00
_cell_formula_units_Z 4
_cell_length_a 11.4893(16)
_cell_length_b 11.4893(16)
_cell_length_c 12.845(3)
_cell_measurement_reflns_used 8523
_cell_measurement_temperature 298(2)
_cell_measurement_theta_max 27.44
_cell_measurement_theta_min 3.17
_cell_volume 1695.6(5)
_computing_cell_refinement 'RAXIS-RAPID Auto(Rigaku, 2004)'
_computing_data_collection 'RAXIS-RAPID Auto(Rigaku, 2004)'
_computing_data_reduction 'CrystalStructure(Rigaku/MSC, 2004)'
_computing_molecular_graphics 'SHELXL-97 (Sheldrick, 2001)'
_computing_publication_material 'SHELXL-97 (Sheldrick, 1997)'
_computing_structure_refinement 'SHELXL-97 (Sheldrick, 1997)'
_computing_structure_solution 'SHELXS-97 (Sheldrick, 1997)'
_diffrn_ambient_temperature 298(2)
_diffrn_measured_fraction_theta_full 0.999
_diffrn_measured_fraction_theta_max 0.999
_diffrn_measurement_device_type 'rigaku r-axis rapid IP area detector'
_diffrn_measurement_method '\w scans'
_diffrn_radiation_monochromator graphite
_diffrn_radiation_probe x-ray
_diffrn_radiation_type MoK\a
_diffrn_radiation_wavelength 0.71073
_diffrn_reflns_av_R_equivalents 0.0359
_diffrn_reflns_av_sigmaI/netI 0.0173
_diffrn_reflns_limit_h_max 14
_diffrn_reflns_limit_h_min -14
_diffrn_reflns_limit_k_max 14
_diffrn_reflns_limit_k_min -14
_diffrn_reflns_limit_l_max 16
_diffrn_reflns_limit_l_min -16
_diffrn_reflns_number 15088
_diffrn_reflns_theta_full 27.44
_diffrn_reflns_theta_max 27.44
_diffrn_reflns_theta_min 3.17
_diffrn_source 'rotating anode'
_exptl_absorpt_coefficient_mu 7.842
_exptl_absorpt_correction_T_max 0.4479
_exptl_absorpt_correction_T_min 0.2923
_exptl_absorpt_correction_type multi-scan
_exptl_crystal_colour Colorless
_exptl_crystal_density_diffrn 2.753
_exptl_crystal_density_method 'not measured'
_exptl_crystal_description Block
_exptl_crystal_F_000 1312
_exptl_crystal_size_max 0.21
_exptl_crystal_size_mid 0.17
_exptl_crystal_size_min 0.12
_refine_diff_density_max 0.838
_refine_diff_density_min -0.279
_refine_diff_density_rms 0.104
_refine_ls_extinction_coef 0.00260(12)
_refine_ls_extinction_expression Fc^*^=kFc[1+0.001xFc^2^\l^3^/sin(2\q)]^-1/4^
_refine_ls_extinction_method SHELXL
_refine_ls_goodness_of_fit_ref 1.164
_refine_ls_hydrogen_treatment refU
_refine_ls_matrix_type full
_refine_ls_number_parameters 71
_refine_ls_number_reflns 982
_refine_ls_number_restraints 0
_refine_ls_restrained_S_all 1.164
_refine_ls_R_factor_all 0.0196
_refine_ls_R_factor_gt 0.0159
_refine_ls_shift/su_max 0.000
_refine_ls_shift/su_mean 0.000
_refine_ls_structure_factor_coef Fsqd
_refine_ls_weighting_details 'calc w=1/[\s^2^(Fo^2^)+(0.0155P)^2^+0.8836P] where P=(Fo^2^+2Fc^2^)/3'
_refine_ls_weighting_scheme calc
_refine_ls_wR_factor_gt 0.0465
_refine_ls_wR_factor_ref 0.0483
_reflns_number_gt 827
_reflns_number_total 982
_reflns_threshold_expression >2sigma(I)
_cod_data_source_file cg800640u_si_001.cif
_cod_data_source_block shelxl
_cod_depositor_comments
;
The following automatic conversions were performed:

'_symmetry_cell_setting' value 'Tetragonal' changed to 'tetragonal'
according to /home/saulius/struct/CIF-dictionaries/cif_core.dic
dictionary named 'cif_core.dic' version 2.4.1 from
2010-06-29.

'_exptl_absorpt_correction_type' value 'Multi-scan'
changed to 'multi-scan' according to
/home/saulius/struct/CIF-dictionaries/cif_core.dic dictionary named
'cif_core.dic' version 2.4.1 from
2010-06-29.

'_refine_ls_hydrogen_treatment' value 'refu' changed to
'refU' according to
/home/saulius/struct/CIF-dictionaries/cif_core.dic dictionary named
'cif_core.dic' version 2.4.1 from 2010-06-29.

Automatic conversion script
Id: cif_fix_values 1715 2011-07-08 13:25:40Z adriana 
;
_cod_original_sg_symbol_H-M P4(2)/nbc
_cod_database_code 4503850

loop_
_symmetry_equiv_pos_as_xyz
'x, y, z'
'-x+1/2, -y+1/2, z'
'-y+1/2, x, z+1/2'
'y, -x+1/2, z+1/2'
'-x+1/2, y, -z'
'x, -y+1/2, -z'
'y, x, -z+1/2'
'-y+1/2, -x+1/2, -z+1/2'
'-x, -y, -z'
'x-1/2, y-1/2, -z'
'y-1/2, -x, -z-1/2'
'-y, x-1/2, -z-1/2'
'x-1/2, -y, z'
'-x, y-1/2, z'
'-y, -x, z-1/2'
'y-1/2, x-1/2, z-1/2'

loop_
_atom_site_label
_atom_site_type_symbol
_atom_site_fract_x
_atom_site_fract_y
_atom_site_fract_z
_atom_site_U_iso_or_equiv
_atom_site_adp_type
_atom_site_occupancy
_atom_site_symmetry_multiplicity
_atom_site_calc_flag
_atom_site_refinement_flags
C1 C 0.03186(14) 0.72281(17) 0.15540(13) 0.0192(4) Uani 1 1 d .
C2 C -0.3169(2) 0.7500 0.5000 0.0139(5) Uani 1 2 d S
C3 C 0.43841(16) 0.90357(17) 0.14433(15) 0.0252(4) Uani 1 1 d .
H3A H 0.4288 0.9384 0.2126 0.030 Uiso 1 1 calc R
H3B H 0.5009 0.9440 0.1086 0.030 Uiso 1 1 calc R
Gd1 Gd 0.2500 0.7500 0.0000 0.00969(10) Uani 1 4 d S
Gd2 Gd -0.2500 0.7500 0.2500 0.00824(10) Uani 1 4 d S
H3 H 0.307(2) 0.978(2) 0.0929(18) 0.044(7) Uiso 1 1 d .
O1 O 0.09765(12) 0.79685(11) 0.11493(10) 0.0311(4) Uani 1 1 d .
O2 O -0.05733(11) 0.74817(12) 0.20636(10) 0.0301(4) Uani 1 1 d .
O3 O 0.33324(11) 0.91414(12) 0.08643(10) 0.0256(3) Uani 1 1 d .
O4 O -0.36545(10) 0.74859(11) 0.41315(8) 0.0211(3) Uani 1 1 d .

loop_
_atom_site_aniso_label
_atom_site_aniso_U_11
_atom_site_aniso_U_22
_atom_site_aniso_U_33
_atom_site_aniso_U_23
_atom_site_aniso_U_13
_atom_site_aniso_U_12
C1 0.0112(8) 0.0322(10) 0.0142(8) 0.0000(8) 0.0021(7) 0.0010(7)
C2 0.0108(12) 0.0197(12) 0.0112(10) 0.0008(9) 0.000 0.000
C3 0.0183(9) 0.0268(10) 0.0305(10) -0.0062(8) -0.0092(8) -0.0046(8)
Gd1 0.00686(12) 0.01100(13) 0.01122(15) 0.000 0.000 0.000
Gd2 0.00910(11) 0.00910(11) 0.00651(14) 0.000 0.000 -0.00011(5)
O1 0.0293(8) 0.0211(7) 0.0428(8) 0.0013(6) 0.0227(7) 0.0023(6)
O2 0.0149(6) 0.0491(9) 0.0264(7) -0.0069(6) 0.0097(6) 0.0008(6)
O3 0.0249(7) 0.0154(7) 0.0366(8) -0.0092(6) -0.0159(6) 0.0061(6)
O4 0.0112(6) 0.0416(8) 0.0104(5) 0.0000(5) -0.0022(5) -0.0012(5)

loop_
_atom_type_symbol
_atom_type_description
_atom_type_scat_dispersion_real
_atom_type_scat_dispersion_imag
_atom_type_scat_source
C C 0.0033 0.0016 'International Tables Vol C Tables 4.2.6.8 and 6.1.1.4'
H H 0.0000 0.0000 'International Tables Vol C Tables 4.2.6.8 and 6.1.1.4'
O O 0.0106 0.0060 'International Tables Vol C Tables 4.2.6.8 and 6.1.1.4'
Gd Gd -0.1653 3.9035 'International Tables Vol C Tables 4.2.6.8 and 6.1.1.4'

loop_
_geom_angle_atom_site_label_1
_geom_angle_atom_site_label_2
_geom_angle_atom_site_label_3
_geom_angle
_geom_angle_site_symmetry_1
_geom_angle_site_symmetry_3
O2 C1 O1 123.65(18) . .
O2 C1 C3 117.54(16) . 2_565
O1 C1 C3 118.80(15) . 2_565
O4 C2 O4 126.9(2) . 6_566
O4 C2 C2 116.56(11) . 2_465
O4 C2 C2 116.56(11) 6_566 2_465
O3 C3 C1 109.01(15) . 2_565
O3 C3 H3A 109.9 . .
C1 C3 H3A 109.9 2_565 .
O3 C3 H3B 109.9 . .
C1 C3 H3B 109.9 2_565 .
H3A C3 H3B 108.3 . .
O1 Gd1 O1 153.54(6) 6_565 2_565
O1 Gd1 O1 102.25(7) 6_565 5
O1 Gd1 O1 83.83(7) 2_565 5
O1 Gd1 O1 83.83(7) 6_565 .
O1 Gd1 O1 102.25(7) 2_565 .
O1 Gd1 O1 153.54(6) 5 .
O1 Gd1 O3 140.39(5) 6_565 .
O1 Gd1 O3 65.86(4) 2_565 .
O1 Gd1 O3 79.22(5) 5 .
O1 Gd1 O3 79.95(5) . .
O1 Gd1 O3 79.95(5) 6_565 6_565
O1 Gd1 O3 79.22(5) 2_565 6_565
O1 Gd1 O3 65.86(4) 5 6_565
O1 Gd1 O3 140.39(5) . 6_565
O3 Gd1 O3 132.78(6) . 6_565
O1 Gd1 O3 79.22(5) 6_565 2_565
O1 Gd1 O3 79.95(5) 2_565 2_565
O1 Gd1 O3 140.39(5) 5 2_565
O1 Gd1 O3 65.86(4) . 2_565
O3 Gd1 O3 124.60(7) . 2_565
O3 Gd1 O3 75.70(6) 6_565 2_565
O1 Gd1 O3 65.86(4) 6_565 5
O1 Gd1 O3 140.39(5) 2_565 5
O1 Gd1 O3 79.95(5) 5 5
O1 Gd1 O3 79.22(5) . 5
O3 Gd1 O3 75.70(6) . 5
O3 Gd1 O3 124.60(7) 6_565 5
O3 Gd1 O3 132.78(6) 2_565 5
O2 Gd2 O2 94.48(7) 2_465 8
O2 Gd2 O2 92.43(7) 2_465 7_465
O2 Gd2 O2 151.58(7) 8 7_465
O2 Gd2 O2 151.58(7) 2_465 .
O2 Gd2 O2 92.43(7) 8 .
O2 Gd2 O2 94.48(7) 7_465 .
O2 Gd2 O4 77.95(5) 2_465 7_465
O2 Gd2 O4 71.88(4) 8 7_465
O2 Gd2 O4 136.53(4) 7_465 7_465
O2 Gd2 O4 78.11(5) . 7_465
O2 Gd2 O4 136.53(4) 2_465 2_465
O2 Gd2 O4 78.11(5) 8 2_465
O2 Gd2 O4 77.95(5) 7_465 2_465
O2 Gd2 O4 71.88(4) . 2_465
O4 Gd2 O4 136.13(6) 7_465 2_465
O2 Gd2 O4 71.88(4) 2_465 .
O2 Gd2 O4 77.95(5) 8 .
O2 Gd2 O4 78.11(5) 7_465 .
O2 Gd2 O4 136.53(4) . .
O4 Gd2 O4 134.98(6) 7_465 .
O4 Gd2 O4 64.67(5) 2_465 .
O2 Gd2 O4 78.11(5) 2_465 8
O2 Gd2 O4 136.53(4) 8 8
O2 Gd2 O4 71.88(4) 7_465 8
O2 Gd2 O4 77.95(5) . 8
O4 Gd2 O4 64.67(5) 7_465 8
O4 Gd2 O4 134.98(6) 2_465 8
O4 Gd2 O4 136.13(6) . 8
C1 O1 Gd1 123.69(12) . .
C1 O2 Gd2 157.68(13) . .
C3 O3 Gd1 121.01(11) . .
C3 O3 H3 110.4(18) . .
Gd1 O3 H3 128.3(18) . .
C2 O4 Gd2 121.10(12) . .

loop_
_geom_bond_atom_site_label_1
_geom_bond_atom_site_label_2
_geom_bond_distance
_geom_bond_site_symmetry_2
C1 O2 1.250(2) .
C1 O1 1.251(2) .
C1 C3 1.498(3) 2_565
C2 O4 1.2474(15) .
C2 O4 1.2474(15) 6_566
C2 C2 1.537(5) 2_465
C3 O3 1.424(2) .
C3 C1 1.498(3) 2_565
C3 H3A 0.9700 .
C3 H3B 0.9700 .
Gd1 O1 2.3523(12) 6_565
Gd1 O1 2.3523(13) 2_565
Gd1 O1 2.3523(12) 5
Gd1 O1 2.3523(12) .
Gd1 O3 2.3882(13) .
Gd1 O3 2.3882(13) 6_565
Gd1 O3 2.3882(13) 2_565
Gd1 O3 2.3882(13) 5
Gd2 O2 2.2836(13) 2_465
Gd2 O2 2.2836(13) 8
Gd2 O2 2.2836(13) 7_465
Gd2 O2 2.2836(13) .
Gd2 O4 2.4802(12) 7_465
Gd2 O4 2.4802(12) 2_465
Gd2 O4 2.4802(12) .
Gd2 O4 2.4802(12) 8
O3 H3 0.80(3) .

loop_
_geom_torsion_atom_site_label_1
_geom_torsion_atom_site_label_2
_geom_torsion_atom_site_label_3
_geom_torsion_atom_site_label_4
_geom_torsion
_geom_torsion_site_symmetry_1
O2 C1 O1 Gd1 -171.14(13) .
C3 C1 O1 Gd1 9.9(2) 2_565
O1 Gd1 O1 C1 69.86(14) 6_565
O1 Gd1 O1 C1 -84.03(14) 2_565
O1 Gd1 O1 C1 175.04(15) 5
O3 Gd1 O1 C1 -146.42(15) .
O3 Gd1 O1 C1 3.81(18) 6_565
O3 Gd1 O1 C1 -11.07(13) 2_565
O3 Gd1 O1 C1 136.39(15) 5
O1 C1 O2 Gd2 122.3(3) .
C3 C1 O2 Gd2 -58.8(4) 2_565
O2 Gd2 O2 C1 -36.4(3) 2_465
O2 Gd2 O2 C1 67.7(3) 8
O2 Gd2 O2 C1 -139.9(4) 7_465
O4 Gd2 O2 C1 -3.2(3) 7_465
O4 Gd2 O2 C1 144.3(4) 2_465
O4 Gd2 O2 C1 142.7(3) .
O4 Gd2 O2 C1 -69.5(3) 8
C1 C3 O3 Gd1 -10.2(2) 2_565
O1 Gd1 O3 C3 -173.36(12) 6_565
O1 Gd1 O3 C3 10.90(13) 2_565
O1 Gd1 O3 C3 -77.11(13) 5
O1 Gd1 O3 C3 119.30(14) .
O3 Gd1 O3 C3 -35.14(12) 6_565
O3 Gd1 O3 C3 68.12(13) 2_565
O3 Gd1 O3 C3 -159.37(16) 5
O4 C2 O4 Gd2 178.74(10) 6_566
C2 C2 O4 Gd2 -1.26(10) 2_465
O2 Gd2 O4 C2 -178.22(10) 2_465
O2 Gd2 O4 C2 82.92(9) 8
O2 Gd2 O4 C2 -81.65(9) 7_465
O2 Gd2 O4 C2 2.26(13) .
O4 Gd2 O4 C2 131.39(10) 7_465
O4 Gd2 O4 C2 0.51(4) 2_465
O4 Gd2 O4 C2 -129.00(10) 8
